data_7116997
loop_
_publ_author_name
'Chenhao Zhang'
'Ke Shi'
'Kang Cai'
'Jiajun Xie'
'Ting Lei'
'Qifan Yan'
'Jie-Yu Wang'
'Jian Pei'
'Dahui Zhao'

_publ_section_title
;
 Cyano- and chloro-substituted coronene diimides as solution-processable
 electron-transporting semiconductors
;
_journal_name_full Chem.Commun.
_journal_page_first 7144
_journal_paper_doi 10.1039/C5cc01668A
_journal_volume 51
_journal_year 2015
_chemical_formula_sum 'C70 H66 Cl4 N6 O4'
_chemical_formula_weight 1197.08
_chemical_name_systematic
;
 ?
;
_space_group_crystal_system triclinic
_space_group_IT_number 2
_space_group_name_Hall '-P 1'
_space_group_name_H-M_alt 'P -1'
_symmetry_space_group_name_Hall '-P 1'
_symmetry_space_group_name_H-M 'P -1'
_atom_sites_solution_hydrogens mixed
_audit_block_doi 10.5517/cc144pwv
_audit_creation_method SHELXL-2013
_audit_update_record
;
2015-02-14 deposited with the CCDC.
2015-03-17 downloaded from the CCDC.
;
_cell_angle_alpha 94.45(3)
_cell_angle_beta 104.45(3)
_cell_angle_gamma 119.51(3)
_cell_formula_units_Z 1
_cell_length_a 10.963(2)
_cell_length_b 10.985(2)
_cell_length_c 15.643(3)
_cell_measurement_reflns_used 4231
_cell_measurement_temperature 248(2)
_cell_measurement_theta_max 27.47
_cell_measurement_theta_min 2.26
_cell_volume 1542.0(8)
_computing_cell_refinement 'CrystalClear (Rigaku Inc., 2008)'
_computing_data_collection 'CrystalClear (Rigaku Inc., 2008)'
_computing_data_reduction 'CrystalClear (Rigaku Inc., 2008)'
_computing_molecular_graphics
;
OLEX2: A complete structure solution, refinement and analysis program.
(Dolomanov, O.V.; Bourhis, L.J.; Gildea, R.J.; Howard, J.A.K.; 
Puschmann, H., J. Appl. Cryst., 2009, 42, 339-341.)
;
_computing_publication_material 'CIFTAB (Sheldrick, 2013)'
_computing_structure_refinement 'SHELXL-2013 (Sheldrick, 2013)'
_computing_structure_solution 'SHELXS-2013 (Sheldrick, 2013)'
_diffrn_ambient_temperature 248(2)
_diffrn_detector_area_resol_mean 28.5714
_diffrn_measured_fraction_theta_full 0.990
_diffrn_measured_fraction_theta_max 0.990
_diffrn_measurement_device_type 'Saturn724+ CCD'
_diffrn_measurement_method '\w scans at fixed \c = 45\%'
_diffrn_radiation_type MoK\a
_diffrn_radiation_wavelength 0.71073
_diffrn_reflns_av_R_equivalents 0.0563
_diffrn_reflns_av_unetI/netI 0.0563
_diffrn_reflns_Laue_measured_fraction_full 0.990
_diffrn_reflns_Laue_measured_fraction_max 0.990
_diffrn_reflns_limit_h_max 14
_diffrn_reflns_limit_h_min -14
_diffrn_reflns_limit_k_max 14
_diffrn_reflns_limit_k_min -14
_diffrn_reflns_limit_l_max 20
_diffrn_reflns_limit_l_min -20
_diffrn_reflns_number 23376
_diffrn_reflns_point_group_measured_fraction_full 0.990
_diffrn_reflns_point_group_measured_fraction_max 0.990
_diffrn_reflns_theta_full 25.242
_diffrn_reflns_theta_max 27.477
_diffrn_reflns_theta_min 2.263
_diffrn_source 'fine-focus sealed tube'
_exptl_absorpt_coefficient_mu 0.247
_exptl_absorpt_correction_T_max 1.00000
_exptl_absorpt_correction_T_min 0.51885
_exptl_absorpt_correction_type multi-scan
_exptl_absorpt_process_details 'CrystalClear (Rigaku Inc., 2008)'
_exptl_crystal_colour yellow
_exptl_crystal_density_diffrn 1.289
_exptl_crystal_description block
_exptl_crystal_F_000 628
_exptl_crystal_size_max 0.600
_exptl_crystal_size_mid 0.500
_exptl_crystal_size_min 0.500
_refine_diff_density_max 0.473
_refine_diff_density_min -0.355
_refine_diff_density_rms 0.066
_refine_ls_extinction_coef .
_refine_ls_extinction_method none
_refine_ls_goodness_of_fit_ref 1.809
_refine_ls_hydrogen_treatment constr
_refine_ls_matrix_type full
_refine_ls_number_parameters 488
_refine_ls_number_reflns 7016
_refine_ls_number_restraints 272
_refine_ls_restrained_S_all 1.944
_refine_ls_R_factor_all 0.1039
_refine_ls_R_factor_gt 0.0937
_refine_ls_shift/su_max 0.017
_refine_ls_shift/su_mean 0.001
_refine_ls_structure_factor_coef Fsqd
_refine_ls_weighting_details 'w=1/[\s^2^(Fo^2^)+(0.1000P)^2^] where P=(Fo^2^+2Fc^2^)/3'
_refine_ls_weighting_scheme calc
_refine_ls_wR_factor_gt 0.2700
_refine_ls_wR_factor_ref 0.2784
_reflns_Friedel_coverage 0.000
_reflns_Friedel_fraction_full .
_reflns_Friedel_fraction_max .
_reflns_number_gt 5971
_reflns_number_total 7016
_reflns_threshold_expression 'I > 2\s(I)'
_cod_data_source_file c5cc01668a2.cif
_cod_data_source_block 1
_cod_original_cell_volume 1542.0(7)
_cod_database_code 7116997
_shelx_space_group_comment
;
The symmetry employed for this shelxl refinement is uniquely defined
by the following loop, which should always be used as a source of
symmetry information in preference to the above space-group names.
They are only intended as comments.
;
_shelx_estimated_absorpt_t_min 0.866
_shelx_estimated_absorpt_t_max 0.887
_shelxl_version_number 2013-4

loop_
_space_group_symop_operation_xyz
'x, y, z'
'-x, -y, -z'

loop_
_atom_site_label
_atom_site_type_symbol
_atom_site_fract_x
_atom_site_fract_y
_atom_site_fract_z
_atom_site_U_iso_or_equiv
_atom_site_adp_type
_atom_site_occupancy
_atom_site_site_symmetry_order
_atom_site_calc_flag
_atom_site_refinement_flags_posn
_atom_site_refinement_flags_adp
_atom_site_refinement_flags_occupancy
_atom_site_disorder_assembly
_atom_site_disorder_group
O1 O 0.9900(2) 0.8938(2) 0.87469(12) 0.0822(6) Uani 1 1 d . . . . .
O2 O 1.4456(2) 1.0578(2) 0.84771(12) 0.0799(6) Uani 1 1 d . . . . .
N1 N 0.4888(3) 0.8062(3) 0.66489(18) 0.0872(7) Uani 1 1 d . . . . .
N2 N 0.3378(2) 0.8152(3) 0.40880(17) 0.0764(6) Uani 1 1 d . . . . .
N3 N 1.2184(2) 0.9748(2) 0.86316(12) 0.0607(5) Uani 1 1 d . . . . .
C2 C 1.0701(3) 0.9352(3) 0.82914(15) 0.0614(6) Uani 1 1 d . . . . .
C3 C 1.0134(2) 0.9441(2) 0.73380(14) 0.0502(5) Uani 1 1 d . . . . .
C4 C 0.8676(2) 0.9044(2) 0.69755(15) 0.0518(5) Uani 1 1 d . . . . .
H4 H 0.8052 0.8732 0.7331 0.062 Uiso 1 1 calc R U . . .
C5 C 0.8105(2) 0.9100(2) 0.60671(14) 0.0471(4) Uani 1 1 d . . . . .
C6 C 0.6601(2) 0.8722(2) 0.56724(15) 0.0510(5) Uani 1 1 d . . . . .
C7 C 0.6066(2) 0.8761(2) 0.47763(15) 0.0498(5) Uani 1 1 d . . . . .
C8 C 0.6995(2) 0.9189(2) 0.42203(14) 0.0477(5) Uani 1 1 d . . . . .
C9 C 0.8483(2) 0.95824(19) 0.46143(13) 0.0437(4) Uani 1 1 d . . . . .
C10 C 0.9038(2) 0.9546(2) 0.55293(13) 0.0437(4) Uani 1 1 d . . . . .
C11 C 1.0550(2) 0.99613(19) 0.59122(12) 0.0428(4) Uani 1 1 d . . . . .
C12 C 1.1092(2) 0.9907(2) 0.68176(14) 0.0470(4) Uani 1 1 d . . . . .
C13 C 1.2594(2) 1.0314(2) 0.71955(14) 0.0511(5) Uani 1 1 d . . . . .
C14 C 1.3173(3) 1.0236(3) 0.81467(16) 0.0611(6) Uani 1 1 d . . . . .
C15 C 1.3522(2) 1.0746(2) 0.66898(15) 0.0515(5) Uani 1 1 d . . . . .
H15 H 1.4512 1.1002 0.6948 0.062 Uiso 1 1 calc R U . . .
C16 C 0.5643(3) 0.8340(3) 0.62160(17) 0.0617(6) Uani 1 1 d . . . . .
C17 C 0.4556(3) 0.8401(3) 0.43964(17) 0.0583(5) Uani 1 1 d . . . . .
C18 C 1.2758(3) 0.9586(3) 0.95716(15) 0.0710(7) Uani 1 1 d D . . . .
H18 H 1.3800 0.9880 0.9702 0.085 Uiso 0.723(4) 1 d R U P A 1
H18A H 1.1860 0.9257 0.9738 0.085 Uiso 0.277(4) 1 d R U P A 2
C19 C 1.2075(5) 0.8047(4) 0.9629(3) 0.0681(10) Uani 0.723(4) 1 d D U P A 1
H19A H 1.1085 0.7703 0.9670 0.082 Uiso 0.723(4) 1 calc R U P A 1
H19B H 1.2676 0.8005 1.0193 0.082 Uiso 0.723(4) 1 calc R U P A 1
C20 C 1.1925(7) 0.7019(5) 0.8840(3) 0.0752(12) Uani 0.723(4) 1 d D U P A 1
H20A H 1.1268 0.7000 0.8277 0.090 Uiso 0.723(4) 1 calc R U P A 1
H20B H 1.2903 0.7378 0.8774 0.090 Uiso 0.723(4) 1 calc R U P A 1
C21 C 1.1305(11) 0.5492(6) 0.8974(6) 0.095(2) Uani 0.723(4) 1 d D U P A 1
H21A H 1.0350 0.5142 0.9072 0.114 Uiso 0.723(4) 1 calc R U P A 1
H21B H 1.1991 0.5492 0.9514 0.114 Uiso 0.723(4) 1 calc R U P A 1
C22 C 1.1089(8) 0.4472(5) 0.8125(4) 0.1063(16) Uani 0.723(4) 1 d D U P A 1
H22A H 1.0281 0.4361 0.7616 0.128 Uiso 0.723(4) 1 calc R U P A 1
H22B H 1.1996 0.4939 0.7964 0.128 Uiso 0.723(4) 1 calc R U P A 1
C23 C 1.0740(8) 0.2987(5) 0.8231(5) 0.122(2) Uani 0.723(4) 1 d D U P A 1
H23A H 1.1478 0.3064 0.8773 0.146 Uiso 0.723(4) 1 calc R U P A 1
H23B H 1.0758 0.2471 0.7699 0.146 Uiso 0.723(4) 1 calc R U P A 1
C24 C 0.9202(12) 0.2189(9) 0.8319(10) 0.183(5) Uani 0.723(4) 1 d D U P A 1
H24A H 0.8525 0.1387 0.7794 0.274 Uiso 0.723(4) 1 calc R U P A 1
H24B H 0.8849 0.2839 0.8354 0.274 Uiso 0.723(4) 1 calc R U P A 1
H24C H 0.9251 0.1830 0.8866 0.274 Uiso 0.723(4) 1 calc R U P A 1
C19A C 1.2795(14) 0.8248(9) 0.9521(9) 0.086(3) Uani 0.277(4) 1 d D U P A 2
H19C H 1.3134 0.8170 1.0145 0.103 Uiso 0.277(4) 1 calc R U P A 2
H19D H 1.3550 0.8368 0.9249 0.103 Uiso 0.277(4) 1 calc R U P A 2
C20A C 1.1367(13) 0.6820(12) 0.8998(10) 0.093(4) Uani 0.277(4) 1 d D U P A 2
H20C H 1.0967 0.6875 0.8378 0.111 Uiso 0.277(4) 1 calc R U P A 2
H20D H 1.0622 0.6606 0.9297 0.111 Uiso 0.277(4) 1 calc R U P A 2
C21A C 1.172(2) 0.5629(13) 0.8974(18) 0.099(6) Uani 0.277(4) 1 d D U P A 2
H21C H 1.2153 0.5598 0.9594 0.118 Uiso 0.277(4) 1 calc R U P A 2
H21D H 1.2436 0.5823 0.8655 0.118 Uiso 0.277(4) 1 calc R U P A 2
C22A C 1.026(2) 0.4174(15) 0.8475(16) 0.180(7) Uani 0.277(4) 1 d D U P A 2
H22C H 0.9434 0.4241 0.8557 0.216 Uiso 0.277(4) 1 calc R U P A 2
H22D H 1.0120 0.4034 0.7824 0.216 Uiso 0.277(4) 1 calc R U P A 2
C23A C 1.014(2) 0.2829(18) 0.8768(17) 0.161(7) Uani 0.277(4) 1 d D U P A 2
H23C H 1.0923 0.2692 0.8679 0.193 Uiso 0.277(4) 1 calc R U P A 2
H23D H 1.0191 0.2879 0.9405 0.193 Uiso 0.277(4) 1 calc R U P A 2
C24A C 0.860(3) 0.163(2) 0.812(2) 0.181(12) Uani 0.277(4) 1 d D U P A 2
H24D H 0.8664 0.1409 0.7530 0.272 Uiso 0.277(4) 1 calc R U P A 2
H24E H 0.7911 0.1955 0.8069 0.272 Uiso 0.277(4) 1 calc R U P A 2
H24F H 0.8255 0.0780 0.8364 0.272 Uiso 0.277(4) 1 calc R U P A 2
C25 C 1.2873(5) 1.0611(4) 1.0320(2) 0.0664(9) Uani 0.723(4) 1 d D U P A 1
H25A H 1.3423 1.0553 1.0899 0.080 Uiso 0.723(4) 1 calc R U P A 1
H25B H 1.1868 1.0284 1.0328 0.080 Uiso 0.723(4) 1 calc R U P A 1
C26 C 1.3611(8) 1.2167(5) 1.0274(4) 0.0771(18) Uani 0.723(4) 1 d D U P A 1
H26A H 1.3062 1.2250 0.9706 0.092 Uiso 0.723(4) 1 calc R U P A 1
H26B H 1.4624 1.2518 1.0275 0.092 Uiso 0.723(4) 1 calc R U P A 1
C27 C 1.3665(6) 1.3101(5) 1.1081(3) 0.0871(13) Uani 0.723(4) 1 d D U P A 1
H27A H 1.2651 1.2726 1.1087 0.104 Uiso 0.723(4) 1 calc R U P A 1
H27B H 1.4227 1.3022 1.1646 0.104 Uiso 0.723(4) 1 calc R U P A 1
C28 C 1.4373(9) 1.4684(5) 1.1060(5) 0.114(2) Uani 0.723(4) 1 d D U P A 1
H28A H 1.5422 1.5086 1.1128 0.137 Uiso 0.723(4) 1 calc R U P A 1
H28B H 1.3889 1.4753 1.0464 0.137 Uiso 0.723(4) 1 calc R U P A 1
C29 C 1.4274(8) 1.5591(6) 1.1789(5) 0.125(2) Uani 0.723(4) 1 d D U P A 1
H29A H 1.4739 1.5487 1.2378 0.150 Uiso 0.723(4) 1 calc R U P A 1
H29B H 1.4885 1.6600 1.1772 0.150 Uiso 0.723(4) 1 calc R U P A 1
C30 C 1.2789(9) 1.5317(9) 1.1771(6) 0.146(3) Uani 0.723(4) 1 d D U P A 1
H30A H 1.2913 1.5972 1.2285 0.219 Uiso 0.723(4) 1 calc R U P A 1
H30B H 1.2166 1.4331 1.1807 0.219 Uiso 0.723(4) 1 calc R U P A 1
H30C H 1.2323 1.5469 1.1211 0.219 Uiso 0.723(4) 1 calc R U P A 1
C25A C 1.3749(12) 1.0973(8) 1.0270(6) 0.074(3) Uani 0.277(4) 1 d D U P A 2
H25C H 1.4699 1.1464 1.0157 0.089 Uiso 0.277(4) 1 calc R U P A 2
H25D H 1.3944 1.0737 1.0860 0.089 Uiso 0.277(4) 1 calc R U P A 2
C26A C 1.3299(18) 1.2051(14) 1.0370(14) 0.088(6) Uani 0.277(4) 1 d D U P A 2
H26C H 1.2428 1.1638 1.0570 0.106 Uiso 0.277(4) 1 calc R U P A 2
H26D H 1.3015 1.2250 0.9777 0.106 Uiso 0.277(4) 1 calc R U P A 2
C27A C 1.4561(14) 1.3488(12) 1.1062(8) 0.085(3) Uani 0.277(4) 1 d D U P A 2
H27C H 1.4874 1.3330 1.1665 0.102 Uiso 0.277(4) 1 calc R U P A 2
H27D H 1.5423 1.3973 1.0858 0.102 Uiso 0.277(4) 1 calc R U P A 2
C28A C 1.380(2) 1.4355(19) 1.1066(11) 0.125(6) Uani 0.277(4) 1 d D U P A 2
H28C H 1.4441 1.5311 1.0978 0.150 Uiso 0.277(4) 1 calc R U P A 2
H28D H 1.2865 1.3866 1.0553 0.150 Uiso 0.277(4) 1 calc R U P A 2
C29A C 1.347(2) 1.453(2) 1.1942(13) 0.152(6) Uani 0.277(4) 1 d D U P A 2
H29C H 1.2511 1.3679 1.1888 0.183 Uiso 0.277(4) 1 calc R U P A 2
H29D H 1.4230 1.4541 1.2440 0.183 Uiso 0.277(4) 1 calc R U P A 2
C30A C 1.343(4) 1.585(3) 1.220(2) 0.230(14) Uani 0.277(4) 1 d D U P A 2
H30D H 1.3094 1.5809 1.2717 0.346 Uiso 0.277(4) 1 calc R U P A 2
H30E H 1.2751 1.5904 1.1687 0.346 Uiso 0.277(4) 1 calc R U P A 2
H30F H 1.4417 1.6703 1.2346 0.346 Uiso 0.277(4) 1 calc R U P A 2
Cl1 Cl 0.33844(8) 0.47356(9) 0.43948(8) 0.1075(4) Uani 1 1 d . U . . .
Cl2 Cl 0.27495(13) 0.40101(10) 0.62107(7) 0.1257(5) Uani 1 1 d . U . . .
C31 C 0.1358(3) 0.3760(3) 0.5273(2) 0.0791(8) Uani 1 1 d . . . . .
C32 C -0.0078(4) 0.3222(3) 0.5303(2) 0.0800(8) Uani 1 1 d . . . . .
H32 H -0.0285 0.2994 0.5837 0.096 Uiso 1 1 calc R U . . .
C33 C -0.1173(3) 0.3028(3) 0.4567(2) 0.0751(7) Uani 1 1 d . . . . .
H33 H -0.2135 0.2660 0.4595 0.090 Uiso 1 1 calc R U . . .
C34 C -0.0904(3) 0.3357(3) 0.3788(2) 0.0760(7) Uani 1 1 d . . . . .
H34 H -0.1675 0.3228 0.3286 0.091 Uiso 1 1 calc R U . . .
C35 C 0.0522(3) 0.3889(3) 0.3730(2) 0.0713(6) Uani 1 1 d . . . . .
H35 H 0.0713 0.4112 0.3192 0.086 Uiso 1 1 calc R U . . .
C36 C 0.1634(3) 0.4079(3) 0.4475(2) 0.0703(7) Uani 1 1 d . . . . .

loop_
_atom_site_aniso_label
_atom_site_aniso_U_11
_atom_site_aniso_U_22
_atom_site_aniso_U_33
_atom_site_aniso_U_23
_atom_site_aniso_U_13
_atom_site_aniso_U_12
O1 0.0823(13) 0.1073(15) 0.0633(10) 0.0381(10) 0.0348(9) 0.0473(12)
O2 0.0615(10) 0.1071(15) 0.0636(10) 0.0249(10) 0.0080(8) 0.0446(10)
N1 0.0682(14) 0.117(2) 0.0908(16) 0.0359(15) 0.0464(13) 0.0485(14)
N2 0.0513(12) 0.0892(15) 0.0923(15) 0.0232(12) 0.0239(11) 0.0394(11)
N3 0.0648(12) 0.0643(11) 0.0508(9) 0.0172(8) 0.0139(8) 0.0345(10)
C2 0.0680(14) 0.0623(13) 0.0552(12) 0.0205(10) 0.0238(10) 0.0332(11)
C3 0.0540(11) 0.0480(10) 0.0513(10) 0.0143(9) 0.0194(9) 0.0277(9)
C4 0.0541(11) 0.0498(11) 0.0560(11) 0.0157(9) 0.0261(9) 0.0268(9)
C5 0.0459(10) 0.0433(10) 0.0568(11) 0.0138(8) 0.0218(9) 0.0246(8)
C6 0.0478(11) 0.0499(11) 0.0630(12) 0.0160(9) 0.0258(9) 0.0277(9)
C7 0.0421(10) 0.0476(10) 0.0645(11) 0.0139(9) 0.0206(9) 0.0258(8)
C8 0.0415(10) 0.0434(10) 0.0571(11) 0.0110(8) 0.0152(8) 0.0223(8)
C9 0.0424(10) 0.0397(9) 0.0526(10) 0.0106(8) 0.0177(8) 0.0234(8)
C10 0.0433(10) 0.0400(9) 0.0523(10) 0.0119(8) 0.0199(8) 0.0233(8)
C11 0.0425(10) 0.0387(9) 0.0485(10) 0.0106(8) 0.0162(8) 0.0218(8)
C12 0.0479(10) 0.0418(9) 0.0524(10) 0.0118(8) 0.0175(8) 0.0240(8)
C13 0.0483(11) 0.0487(11) 0.0545(11) 0.0115(9) 0.0122(9) 0.0268(9)
C14 0.0622(14) 0.0634(13) 0.0572(12) 0.0169(10) 0.0155(10) 0.0346(11)
C15 0.0424(10) 0.0501(10) 0.0592(11) 0.0123(9) 0.0135(8) 0.0242(9)
C16 0.0508(12) 0.0699(14) 0.0727(14) 0.0231(12) 0.0289(11) 0.0333(11)
C17 0.0504(12) 0.0598(12) 0.0719(13) 0.0182(11) 0.0249(10) 0.0317(10)
C18 0.0810(17) 0.0753(16) 0.0526(12) 0.0209(12) 0.0155(11) 0.0408(14)
C19 0.084(3) 0.074(2) 0.0582(19) 0.0245(17) 0.0187(19) 0.052(2)
C20 0.092(3) 0.068(2) 0.072(2) 0.0196(19) 0.030(2) 0.045(2)
C21 0.119(5) 0.080(3) 0.095(3) 0.023(3) 0.023(4) 0.063(3)
C22 0.155(5) 0.077(3) 0.108(3) 0.022(2) 0.060(3) 0.070(3)
C23 0.163(5) 0.086(3) 0.130(4) 0.025(3) 0.054(4) 0.072(3)
C24 0.266(12) 0.084(5) 0.201(10) 0.015(6) 0.132(9) 0.072(6)
C19A 0.087(6) 0.098(6) 0.073(6) 0.034(5) 0.011(5) 0.054(5)
C20A 0.091(7) 0.093(7) 0.073(6) 0.030(5) 0.020(5) 0.036(5)
C21A 0.101(9) 0.091(8) 0.093(8) 0.039(6) 0.015(6) 0.050(6)
C22A 0.181(10) 0.162(10) 0.178(10) 0.039(8) 0.049(8) 0.083(8)
C23A 0.156(10) 0.153(10) 0.154(10) 0.024(8) 0.051(8) 0.070(7)
C24A 0.199(17) 0.151(18) 0.174(16) 0.003(14) 0.074(14) 0.078(13)
C25 0.070(2) 0.066(2) 0.0542(17) 0.0120(15) 0.0131(16) 0.0338(18)
C26 0.095(4) 0.072(3) 0.068(3) 0.022(2) 0.032(3) 0.044(2)
C27 0.088(3) 0.079(3) 0.079(2) 0.016(2) 0.028(2) 0.034(2)
C28 0.116(5) 0.079(3) 0.142(4) 0.027(3) 0.066(4) 0.038(3)
C29 0.140(5) 0.082(3) 0.126(4) -0.005(3) 0.026(4) 0.053(3)
C30 0.186(8) 0.145(6) 0.121(5) -0.003(4) 0.041(5) 0.107(6)
C25A 0.064(5) 0.079(5) 0.065(5) 0.024(4) 0.015(4) 0.030(4)
C26A 0.089(8) 0.103(8) 0.080(7) 0.029(5) 0.049(6) 0.046(6)
C27A 0.096(7) 0.073(6) 0.079(5) 0.016(4) 0.034(5) 0.039(5)
C28A 0.144(10) 0.117(9) 0.130(9) 0.014(6) 0.054(7) 0.079(7)
C29A 0.143(9) 0.138(9) 0.171(9) 0.045(7) 0.039(7) 0.076(7)
C30A 0.207(18) 0.24(2) 0.195(18) -0.007(14) 0.111(15) 0.073(13)
Cl1 0.0568(4) 0.0762(5) 0.1846(10) 0.0155(5) 0.0422(5) 0.0330(4)
Cl2 0.1296(9) 0.0862(6) 0.1203(7) -0.0005(5) -0.0231(6) 0.0612(6)
C31 0.0756(17) 0.0501(13) 0.095(2) -0.0013(13) 0.0059(15) 0.0346(13)
C32 0.090(2) 0.0538(14) 0.097(2) 0.0089(13) 0.0396(17) 0.0361(14)
C33 0.0628(15) 0.0580(14) 0.108(2) 0.0098(14) 0.0395(15) 0.0305(12)
C34 0.0589(14) 0.0642(14) 0.099(2) 0.0015(14) 0.0167(13) 0.0353(12)
C35 0.0629(14) 0.0643(14) 0.0866(17) 0.0100(12) 0.0271(13) 0.0338(12)
C36 0.0525(13) 0.0498(12) 0.103(2) 0.0034(12) 0.0215(13) 0.0272(10)

loop_
_atom_type_symbol
_atom_type_description
_atom_type_scat_dispersion_real
_atom_type_scat_dispersion_imag
_atom_type_scat_source
C C 0.0033 0.0016 'International Tables Vol C Tables 4.2.6.8 and 6.1.1.4'
H H 0.0000 0.0000 'International Tables Vol C Tables 4.2.6.8 and 6.1.1.4'
N N 0.0061 0.0033 'International Tables Vol C Tables 4.2.6.8 and 6.1.1.4'
O O 0.0106 0.0060 'International Tables Vol C Tables 4.2.6.8 and 6.1.1.4'
Cl Cl 0.1484 0.1585 'International Tables Vol C Tables 4.2.6.8 and 6.1.1.4'

loop_
_geom_angle_atom_site_label_1
_geom_angle_atom_site_label_2
_geom_angle_atom_site_label_3
_geom_angle
_geom_angle_site_symmetry_1
_geom_angle_site_symmetry_3
C14 N3 C2 124.34(18) . .
C14 N3 C18 116.9(2) . .
C2 N3 C18 118.7(2) . .
O1 C2 N3 121.2(2) . .
O1 C2 C3 121.1(2) . .
N3 C2 C3 117.8(2) . .
C4 C3 C12 120.81(19) . .
C4 C3 C2 119.5(2) . .
C12 C3 C2 119.7(2) . .
C3 C4 C5 120.57(19) . .
C3 C4 H4 119.7 . .
C5 C4 H4 119.7 . .
C10 C5 C4 119.63(19) . .
C10 C5 C6 118.22(18) . .
C4 C5 C6 122.15(18) . .
C7 C6 C5 120.80(18) . .
C7 C6 C16 119.4(2) . .
C5 C6 C16 119.72(19) . .
C6 C7 C8 121.46(19) . .
C6 C7 C17 119.93(19) . .
C8 C7 C17 118.6(2) . .
C9 C8 C15 119.94(19) . 2_776
C9 C8 C7 117.68(18) . .
C15 C8 C7 122.36(19) 2_776 .
C8 C9 C10 121.21(18) . .
C8 C9 C11 119.39(18) . 2_776
C10 C9 C11 119.40(17) . 2_776
C5 C10 C9 120.60(18) . .
C5 C10 C11 119.40(18) . .
C9 C10 C11 120.00(17) . .
C12 C11 C10 119.82(18) . .
C12 C11 C9 119.59(18) . 2_776
C10 C11 C9 120.60(18) . 2_776
C3 C12 C11 119.77(19) . .
C3 C12 C13 120.52(19) . .
C11 C12 C13 119.71(19) . .
C15 C13 C12 120.74(19) . .
C15 C13 C14 119.1(2) . .
C12 C13 C14 120.2(2) . .
O2 C14 N3 121.7(2) . .
O2 C14 C13 120.8(2) . .
N3 C14 C13 117.5(2) . .
C13 C15 C8 120.6(2) . 2_776
C13 C15 H15 119.7 . .
C8 C15 H15 119.7 2_776 .
N1 C16 C6 178.8(3) . .
N2 C17 C7 178.0(3) . .
C19A C18 C25A 128.7(6) . .
C19 C18 C25 116.9(3) . .
C19A C18 N3 110.7(5) . .
C25A C18 N3 114.0(4) . .
C19 C18 N3 112.8(2) . .
C25 C18 N3 114.1(2) . .
C19 C18 H18 100.8 . .
C25 C18 H18 101.6 . .
N3 C18 H18 108.8 . .
C19A C18 H18A 99.1 . .
C25A C18 H18A 98.1 . .
N3 C18 H18A 98.5 . .
C18 C19 C20 115.7(3) . .
C18 C19 H19A 108.4 . .
C20 C19 H19A 108.4 . .
C18 C19 H19B 108.4 . .
C20 C19 H19B 108.4 . .
H19A C19 H19B 107.4 . .
C21 C20 C19 112.6(4) . .
C21 C20 H20A 109.1 . .
C19 C20 H20A 109.1 . .
C21 C20 H20B 109.1 . .
C19 C20 H20B 109.1 . .
H20A C20 H20B 107.8 . .
C20 C21 C22 110.3(6) . .
C20 C21 H21A 109.6 . .
C22 C21 H21A 109.6 . .
C20 C21 H21B 109.6 . .
C22 C21 H21B 109.6 . .
H21A C21 H21B 108.1 . .
C23 C22 C21 115.8(5) . .
C23 C22 H22A 108.3 . .
C21 C22 H22A 108.3 . .
C23 C22 H22B 108.3 . .
C21 C22 H22B 108.3 . .
H22A C22 H22B 107.4 . .
C22 C23 C24 107.5(6) . .
C22 C23 H23A 110.2 . .
C24 C23 H23A 110.2 . .
C22 C23 H23B 110.2 . .
C24 C23 H23B 110.2 . .
H23A C23 H23B 108.5 . .
C23 C24 H24A 109.5 . .
C23 C24 H24B 109.5 . .
H24A C24 H24B 109.5 . .
C23 C24 H24C 109.5 . .
H24A C24 H24C 109.5 . .
H24B C24 H24C 109.5 . .
C18 C19A C20A 118.5(9) . .
C18 C19A H19C 107.7 . .
C20A C19A H19C 107.7 . .
C18 C19A H19D 107.7 . .
C20A C19A H19D 107.7 . .
H19C C19A H19D 107.1 . .
C19A C20A C21A 108.6(9) . .
C19A C20A H20C 110.0 . .
C21A C20A H20C 110.0 . .
C19A C20A H20D 110.0 . .
C21A C20A H20D 110.0 . .
H20C C20A H20D 108.4 . .
C20A C21A C22A 108.5(11) . .
C20A C21A H21C 110.0 . .
C22A C21A H21C 110.0 . .
C20A C21A H21D 110.0 . .
C22A C21A H21D 110.0 . .
H21C C21A H21D 108.4 . .
C23A C22A C21A 116.8(12) . .
C23A C22A H22C 108.1 . .
C21A C22A H22C 108.1 . .
C23A C22A H22D 108.1 . .
C21A C22A H22D 108.1 . .
H22C C22A H22D 107.3 . .
C24A C23A C22A 101.7(11) . .
C24A C23A H23C 111.4 . .
C22A C23A H23C 111.4 . .
C24A C23A H23D 111.4 . .
C22A C23A H23D 111.4 . .
H23C C23A H23D 109.3 . .
C23A C24A H24D 109.5 . .
C23A C24A H24E 109.5 . .
H24D C24A H24E 109.5 . .
C23A C24A H24F 109.5 . .
H24D C24A H24F 109.5 . .
H24E C24A H24F 109.5 . .
C18 C25 C26 116.5(4) . .
C18 C25 H25A 108.2 . .
C26 C25 H25A 108.2 . .
C18 C25 H25B 108.2 . .
C26 C25 H25B 108.2 . .
H25A C25 H25B 107.3 . .
C25 C26 C27 111.3(5) . .
C25 C26 H26A 109.4 . .
C27 C26 H26A 109.4 . .
C25 C26 H26B 109.4 . .
C27 C26 H26B 109.4 . .
H26A C26 H26B 108.0 . .
C28 C27 C26 113.5(4) . .
C28 C27 H27A 108.9 . .
C26 C27 H27A 108.9 . .
C28 C27 H27B 108.9 . .
C26 C27 H27B 108.9 . .
H27A C27 H27B 107.7 . .
C29 C28 C27 114.2(5) . .
C29 C28 H28A 108.7 . .
C27 C28 H28A 108.7 . .
C29 C28 H28B 108.7 . .
C27 C28 H28B 108.7 . .
H28A C28 H28B 107.6 . .
C30 C29 C28 119.6(6) . .
C30 C29 H29A 107.4 . .
C28 C29 H29A 107.4 . .
C30 C29 H29B 107.4 . .
C28 C29 H29B 107.4 . .
H29A C29 H29B 107.0 . .
C29 C30 H30A 109.5 . .
C29 C30 H30B 109.5 . .
H30A C30 H30B 109.5 . .
C29 C30 H30C 109.5 . .
H30A C30 H30C 109.5 . .
H30B C30 H30C 109.5 . .
C18 C25A C26A 121.0(8) . .
C18 C25A H25C 107.1 . .
C26A C25A H25C 107.1 . .
C18 C25A H25D 107.1 . .
C26A C25A H25D 107.1 . .
H25C C25A H25D 106.8 . .
C25A C26A C27A 112.5(9) . .
C25A C26A H26C 109.1 . .
C27A C26A H26C 109.1 . .
C25A C26A H26D 109.1 . .
C27A C26A H26D 109.1 . .
H26C C26A H26D 107.8 . .
C28A C27A C26A 101.9(9) . .
C28A C27A H27C 111.4 . .
C26A C27A H27C 111.4 . .
C28A C27A H27D 111.4 . .
C26A C27A H27D 111.4 . .
H27C C27A H27D 109.2 . .
C29A C28A C27A 113.0(11) . .
C29A C28A H28C 109.0 . .
C27A C28A H28C 109.0 . .
C29A C28A H28D 109.0 . .
C27A C28A H28D 109.0 . .
H28C C28A H28D 107.8 . .
C30A C29A C28A 115.5(12) . .
C30A C29A H29C 108.4 . .
C28A C29A H29C 108.4 . .
C30A C29A H29D 108.4 . .
C28A C29A H29D 108.4 . .
H29C C29A H29D 107.5 . .
C29A C30A H30D 109.5 . .
C29A C30A H30E 109.5 . .
H30D C30A H30E 109.5 . .
C29A C30A H30F 109.5 . .
H30D C30A H30F 109.5 . .
H30E C30A H30F 109.5 . .
C36 C31 C32 118.8(3) . .
C36 C31 Cl2 121.0(2) . .
C32 C31 Cl2 120.2(3) . .
C33 C32 C31 120.3(3) . .
C33 C32 H32 119.8 . .
C31 C32 H32 119.8 . .
C32 C33 C34 121.1(3) . .
C32 C33 H33 119.5 . .
C34 C33 H33 119.5 . .
C33 C34 C35 120.1(3) . .
C33 C34 H34 119.9 . .
C35 C34 H34 119.9 . .
C36 C35 C34 118.9(3) . .
C36 C35 H35 120.5 . .
C34 C35 H35 120.5 . .
C35 C36 C31 120.7(3) . .
C35 C36 Cl1 118.4(2) . .
C31 C36 Cl1 120.9(2) . .

loop_
_geom_bond_atom_site_label_1
_geom_bond_atom_site_label_2
_geom_bond_distance
_geom_bond_site_symmetry_2
O1 C2 1.207(3) .
O2 C14 1.213(3) .
N1 C16 1.140(3) .
N2 C17 1.138(3) .
N3 C14 1.392(3) .
N3 C2 1.397(3) .
N3 C18 1.510(3) .
C2 C3 1.497(3) .
C3 C4 1.374(3) .
C3 C12 1.411(3) .
C4 C5 1.422(3) .
C4 H4 0.9400 .
C5 C10 1.413(3) .
C5 C6 1.431(3) .
C6 C7 1.391(3) .
C6 C16 1.439(3) .
C7 C8 1.431(3) .
C7 C17 1.442(3) .
C8 C9 1.410(3) .
C8 C15 1.416(3) 2_776
C9 C10 1.421(3) .
C9 C11 1.425(3) 2_776
C10 C11 1.425(3) .
C11 C12 1.411(3) .
C11 C9 1.425(3) 2_776
C12 C13 1.418(3) .
C13 C15 1.367(3) .
C13 C14 1.492(3) .
C15 C8 1.416(3) 2_776
C15 H15 0.9400 .
C18 C19A 1.486(6) .
C18 C25A 1.488(6) .
C18 C19 1.495(4) .
C18 C25 1.496(4) .
C18 H18 0.9800 .
C18 H18A 0.9800 .
C19 C20 1.524(5) .
C19 H19A 0.9800 .
C19 H19B 0.9800 .
C20 C21 1.524(6) .
C20 H20A 0.9800 .
C20 H20B 0.9800 .
C21 C22 1.557(6) .
C21 H21A 0.9800 .
C21 H21B 0.9800 .
C22 C23 1.514(5) .
C22 H22A 0.9800 .
C22 H22B 0.9800 .
C23 C24 1.519(7) .
C23 H23A 0.9800 .
C23 H23B 0.9800 .
C24 H24A 0.9700 .
C24 H24B 0.9700 .
C24 H24C 0.9700 .
C19A C20A 1.524(7) .
C19A H19C 0.9800 .
C19A H19D 0.9800 .
C20A C21A 1.535(7) .
C20A H20C 0.9800 .
C20A H20D 0.9800 .
C21A C22A 1.546(8) .
C21A H21C 0.9800 .
C21A H21D 0.9800 .
C22A C23A 1.535(8) .
C22A H22C 0.9800 .
C22A H22D 0.9800 .
C23A C24A 1.533(8) .
C23A H23C 0.9800 .
C23A H23D 0.9800 .
C24A H24D 0.9700 .
C24A H24E 0.9700 .
C24A H24F 0.9700 .
C25 C26 1.506(5) .
C25 H25A 0.9800 .
C25 H25B 0.9800 .
C26 C27 1.533(6) .
C26 H26A 0.9800 .
C26 H26B 0.9800 .
C27 C28 1.523(5) .
C27 H27A 0.9800 .
C27 H27B 0.9800 .
C28 C29 1.516(6) .
C28 H28A 0.9800 .
C28 H28B 0.9800 .
C29 C30 1.496(7) .
C29 H29A 0.9800 .
C29 H29B 0.9800 .
C30 H30A 0.9700 .
C30 H30B 0.9700 .
C30 H30C 0.9700 .
C25A C26A 1.502(7) .
C25A H25C 0.9800 .
C25A H25D 0.9800 .
C26A C27A 1.553(7) .
C26A H26C 0.9800 .
C26A H26D 0.9800 .
C27A C28A 1.546(7) .
C27A H27C 0.9800 .
C27A H27D 0.9800 .
C28A C29A 1.522(8) .
C28A H28C 0.9800 .
C28A H28D 0.9800 .
C29A C30A 1.507(8) .
C29A H29C 0.9800 .
C29A H29D 0.9800 .
C30A H30D 0.9700 .
C30A H30E 0.9700 .
C30A H30F 0.9700 .
Cl1 C36 1.729(3) .
Cl2 C31 1.721(3) .
C31 C36 1.387(5) .
C31 C32 1.399(5) .
C32 C33 1.354(5) .
C32 H32 0.9400 .
C33 C34 1.358(4) .
C33 H33 0.9400 .
C34 C35 1.405(4) .
C34 H34 0.9400 .
C35 C36 1.374(4) .
C35 H35 0.9400 .

loop_
_geom_torsion_atom_site_label_1
_geom_torsion_atom_site_label_2
_geom_torsion_atom_site_label_3
_geom_torsion_atom_site_label_4
_geom_torsion
_geom_torsion_site_symmetry_1
_geom_torsion_site_symmetry_2
_geom_torsion_site_symmetry_3
_geom_torsion_site_symmetry_4
C14 N3 C2 O1 -179.9(2) . . . .
C18 N3 C2 O1 2.7(4) . . . .
C14 N3 C2 C3 0.9(4) . . . .
C18 N3 C2 C3 -176.5(2) . . . .
O1 C2 C3 C4 0.0(4) . . . .
N3 C2 C3 C4 179.19(19) . . . .
O1 C2 C3 C12 -179.0(2) . . . .
N3 C2 C3 C12 0.3(3) . . . .
C12 C3 C4 C5 -0.2(3) . . . .
C2 C3 C4 C5 -179.16(19) . . . .
C3 C4 C5 C10 1.0(3) . . . .
C3 C4 C5 C6 -178.75(19) . . . .
C10 C5 C6 C7 1.5(3) . . . .
C4 C5 C6 C7 -178.74(19) . . . .
C10 C5 C6 C16 -176.54(19) . . . .
C4 C5 C6 C16 3.3(3) . . . .
C5 C6 C7 C8 -0.5(3) . . . .
C16 C6 C7 C8 177.53(19) . . . .
C5 C6 C7 C17 -178.90(19) . . . .
C16 C6 C7 C17 -0.9(3) . . . .
C6 C7 C8 C9 -0.5(3) . . . .
C17 C7 C8 C9 177.96(18) . . . .
C6 C7 C8 C15 -179.16(19) . . . 2_776
C17 C7 C8 C15 -0.7(3) . . . 2_776
C15 C8 C9 C10 179.16(17) 2_776 . . .
C7 C8 C9 C10 0.5(3) . . . .
C15 C8 C9 C11 -0.2(3) 2_776 . . 2_776
C7 C8 C9 C11 -178.91(17) . . . 2_776
C4 C5 C10 C9 178.71(17) . . . .
C6 C5 C10 C9 -1.5(3) . . . .
C4 C5 C10 C11 -1.3(3) . . . .
C6 C5 C10 C11 178.53(17) . . . .
C8 C9 C10 C5 0.5(3) . . . .
C11 C9 C10 C5 179.92(16) 2_776 . . .
C8 C9 C10 C11 -179.47(17) . . . .
C11 C9 C10 C11 -0.1(3) 2_776 . . .
C5 C10 C11 C12 0.7(3) . . . .
C9 C10 C11 C12 -179.25(16) . . . .
C5 C10 C11 C9 -179.92(16) . . . 2_776
C9 C10 C11 C9 0.1(3) . . . 2_776
C4 C3 C12 C11 -0.3(3) . . . .
C2 C3 C12 C11 178.61(19) . . . .
C4 C3 C12 C13 -179.91(19) . . . .
C2 C3 C12 C13 -1.0(3) . . . .
C10 C11 C12 C3 0.1(3) . . . .
C9 C11 C12 C3 -179.30(16) 2_776 . . .
C10 C11 C12 C13 179.67(17) . . . .
C9 C11 C12 C13 0.3(3) 2_776 . . .
C3 C12 C13 C15 179.03(19) . . . .
C11 C12 C13 C15 -0.6(3) . . . .
C3 C12 C13 C14 0.7(3) . . . .
C11 C12 C13 C14 -178.92(18) . . . .
C2 N3 C14 O2 179.4(2) . . . .
C18 N3 C14 O2 -3.2(4) . . . .
C2 N3 C14 C13 -1.2(4) . . . .
C18 N3 C14 C13 176.26(19) . . . .
C15 C13 C14 O2 1.5(4) . . . .
C12 C13 C14 O2 179.8(2) . . . .
C15 C13 C14 N3 -178.00(19) . . . .
C12 C13 C14 N3 0.4(3) . . . .
C12 C13 C15 C8 0.7(3) . . . 2_776
C14 C13 C15 C8 179.02(18) . . . 2_776
C14 N3 C18 C19A -77.8(6) . . . .
C2 N3 C18 C19A 99.8(6) . . . .
C14 N3 C18 C25A 76.3(6) . . . .
C2 N3 C18 C25A -106.1(6) . . . .
C14 N3 C18 C19 -110.2(3) . . . .
C2 N3 C18 C19 67.4(3) . . . .
C14 N3 C18 C25 113.4(3) . . . .
C2 N3 C18 C25 -69.0(3) . . . .
C19A C18 C19 C20 -49.5(10) . . . .
C25A C18 C19 C20 -145.2(8) . . . .
C25 C18 C19 C20 178.0(4) . . . .
N3 C18 C19 C20 42.9(5) . . . .
C18 C19 C20 C21 176.6(5) . . . .
C19 C20 C21 C22 176.7(6) . . . .
C20 C21 C22 C23 169.6(6) . . . .
C21 C22 C23 C24 67.7(10) . . . .
C25A C18 C19A C20A 155.5(11) . . . .
C19 C18 C19A C20A 44.6(10) . . . .
C25 C18 C19A C20A 110.5(11) . . . .
N3 C18 C19A C20A -55.3(14) . . . .
C18 C19A C20A C21A 175.1(14) . . . .
C19A C20A C21A C22A 177.9(18) . . . .
C20A C21A C22A C23A -150(2) . . . .
C21A C22A C23A C24A -179(3) . . . .
C19A C18 C25 C26 147.0(8) . . . .
C25A C18 C25 C26 50.1(8) . . . .
C19 C18 C25 C26 177.9(4) . . . .
N3 C18 C25 C26 -47.5(5) . . . .
C18 C25 C26 C27 -179.7(4) . . . .
C25 C26 C27 C28 -178.8(5) . . . .
C26 C27 C28 C29 173.2(6) . . . .
C27 C28 C29 C30 -65.7(10) . . . .
C19A C18 C25A C26A -162.0(14) . . . .
C19 C18 C25A C26A -122.3(13) . . . .
C25 C18 C25A C26A -48.4(14) . . . .
N3 C18 C25A C26A 49.6(16) . . . .
C18 C25A C26A C27A -173.6(11) . . . .
C25A C26A C27A C28A -177.6(15) . . . .
C26A C27A C28A C29A 108.8(18) . . . .
C27A C28A C29A C30A 152(2) . . . .
C36 C31 C32 C33 -0.4(4) . . . .
Cl2 C31 C32 C33 179.8(2) . . . .
C31 C32 C33 C34 -0.4(4) . . . .
C32 C33 C34 C35 0.9(4) . . . .
C33 C34 C35 C36 -0.5(4) . . . .
C34 C35 C36 C31 -0.4(4) . . . .
C34 C35 C36 Cl1 -179.99(19) . . . .
C32 C31 C36 C35 0.8(4) . . . .
Cl2 C31 C36 C35 -179.4(2) . . . .
C32 C31 C36 Cl1 -179.57(18) . . . .
Cl2 C31 C36 Cl1 0.2(3) . . . .
